data_1569107
loop_
_publ_author_name
'Gao, Mingchun'
'Ruiz, Jose M.'
'Jimenez, Emily'
'Lo, Anna'
'Laconsay, Croix J.'
'Fettinger, James C.'
'Tantillo, Dean J.'
'Shaw, Jared T.'

_publ_section_title
;
 Catalytic generation of <i>ortho</i>-quinone dimethides <i>via</i>
 donor/donor rhodium carbenes.
;
_journal_issue 23
_journal_name_full 'Chemical science'
_journal_page_first 6443
_journal_page_last 6448
_journal_paper_doi 10.1039/d3sc00734k
_journal_volume 14
_journal_year 2023
_chemical_formula_moiety 'C27 H23 N O4'
_chemical_formula_sum 'C27 H23 N O4'
_chemical_formula_weight 425.46
_space_group_crystal_system orthorhombic
_space_group_IT_number 33
_space_group_name_Hall 'P 2c -2n'
_space_group_name_H-M_alt 'P n a 21'
_atom_sites_solution_hydrogens difmap
_audit_creation_method SHELXL-2018/3
_audit_update_record
;
2021-05-31 deposited with the CCDC.	2023-05-11 downloaded from the CCDC.
;
_cell_angle_alpha 90
_cell_angle_beta 90
_cell_angle_gamma 90
_cell_formula_units_Z 4
_cell_length_a 9.6342(6)
_cell_length_b 21.7612(13)
_cell_length_c 9.6649(6)
_cell_measurement_reflns_used 9939
_cell_measurement_temperature 90(2)
_cell_measurement_theta_max 69.56
_cell_measurement_theta_min 4.06
_cell_volume 2026.3(2)
_computing_cell_refinement 'SAINT (8.38a) (Bruker, 2017)'
_computing_data_collection 'Apex2 (2014.9-1) (Bruker, 2014)'
_computing_data_reduction 'SAINT (8.38a) (Bruker, 2017)'
_computing_molecular_graphics 'Bruker SHELXTL'
_computing_publication_material 'Bruker SHELXTL'
_computing_structure_refinement 'SHELXL-2018/3 (Sheldrick, 2018)'
_computing_structure_solution 'SHELXT (Sheldrick, 2014)'
_diffrn_ambient_temperature 90(2)
_diffrn_measured_fraction_theta_full 0.996
_diffrn_measured_fraction_theta_max 0.986
_diffrn_measurement_device_type 'Bruker APEX-II CCD'
_diffrn_measurement_method '\f and \w scans'
_diffrn_radiation_type CuK\a
_diffrn_radiation_wavelength 1.54178
_diffrn_reflns_av_R_equivalents 0.0189
_diffrn_reflns_av_unetI/netI 0.0213
_diffrn_reflns_Laue_measured_fraction_full 0.996
_diffrn_reflns_Laue_measured_fraction_max 0.986
_diffrn_reflns_limit_h_max 11
_diffrn_reflns_limit_h_min -11
_diffrn_reflns_limit_k_max 26
_diffrn_reflns_limit_k_min -26
_diffrn_reflns_limit_l_max 11
_diffrn_reflns_limit_l_min -11
_diffrn_reflns_number 9041
_diffrn_reflns_point_group_measured_fraction_full 0.979
_diffrn_reflns_point_group_measured_fraction_max 0.960
_diffrn_reflns_theta_full 67.679
_diffrn_reflns_theta_max 69.555
_diffrn_reflns_theta_min 4.063
_exptl_absorpt_coefficient_mu 0.756
_exptl_absorpt_correction_T_max 0.8184
_exptl_absorpt_correction_T_min 0.6917
_exptl_absorpt_correction_type multi-scan
_exptl_absorpt_process_details 'SADABS 2016/2 (Sheldrick, 2016)'
_exptl_crystal_colour Colorless
_exptl_crystal_density_diffrn 1.395
_exptl_crystal_description Plate
_exptl_crystal_F_000 896
_exptl_crystal_size_max 0.547
_exptl_crystal_size_mid 0.446
_exptl_crystal_size_min 0.106
_refine_diff_density_max 0.213
_refine_diff_density_min -0.156
_refine_diff_density_rms 0.036
_refine_ls_abs_structure_details
; 
 Flack x determined using 1650 quotients [(I+)-(I-)]/[(I+)+(I-)] 
 (Parsons, Flack and Wagner, Acta Cryst. B69 (2013) 249-259). 
;
_refine_ls_abs_structure_Flack 0.04(10)
_refine_ls_extinction_coef 0.0036(5)
_refine_ls_extinction_expression Fc^*^=kFc[1+0.001xFc^2^\l^3^/sin(2\q)]^-1/4^
_refine_ls_extinction_method 'SHELXL-2018/3 (Sheldrick 2018)'
_refine_ls_goodness_of_fit_ref 1.072
_refine_ls_hydrogen_treatment refall
_refine_ls_matrix_type full
_refine_ls_number_parameters 382
_refine_ls_number_reflns 3667
_refine_ls_number_restraints 7
_refine_ls_restrained_S_all 1.071
_refine_ls_R_factor_all 0.0297
_refine_ls_R_factor_gt 0.0297
_refine_ls_shift/su_max 0.000
_refine_ls_shift/su_mean 0.000
_refine_ls_structure_factor_coef Fsqd
_refine_ls_weighting_details 'w=1/[\s^2^(Fo^2^)+(0.0529P)^2^+0.3909P] where P=(Fo^2^+2Fc^2^)/3'
_refine_ls_weighting_scheme calc
_refine_ls_wR_factor_gt 0.0776
_refine_ls_wR_factor_ref 0.0776
_reflns_Friedel_coverage 0.831
_reflns_Friedel_fraction_full 0.959
_reflns_Friedel_fraction_max 0.930
_reflns_number_gt 3659
_reflns_number_total 3667
_reflns_threshold_expression 'I > 2\s(I)'
_cod_data_source_file d3sc00734k2.cif
_cod_data_source_block JF2923FMI
_cod_depositor_comments
;
The following automatic conversions were performed:

data item '_exptl_absorpt_correction_type' value 'Multi-scan' was
changed to 'multi-scan' in accordance with the
/home/data/users/saulius/crontab/automatic-downloads/rss-feeds/RSC/lib/dictionaries/cif_core.dic
dictionary named 'cif_core.dic' version 2.4.2 last updated on
2011-04-26.

Automatic conversion script
Id: cif_fix_values 8170 2020-07-09 18:12:32Z antanas 

 Adding full bibliography for 1569107--1569117.cif.
;
_cod_database_code 1569107
_shelx_shelxl_version_number 2018/3
_shelx_space_group_comment
; 
The symmetry employed for this shelxl refinement is uniquely defined 
by the following loop, which should always be used as a source of 
symmetry information in preference to the above space-group names. 
They are only intended as comments. 
;
_shelx_estimated_absorpt_t_min 0.682
_shelx_estimated_absorpt_t_max 0.924

loop_
_space_group_symop_operation_xyz
'x, y, z'
'-x, -y, z+1/2'
'x+1/2, -y+1/2, z'
'-x+1/2, y+1/2, z+1/2'

loop_
_atom_site_label
_atom_site_type_symbol
_atom_site_fract_x
_atom_site_fract_y
_atom_site_fract_z
_atom_site_U_iso_or_equiv
_atom_site_adp_type
_atom_site_occupancy
_atom_site_site_symmetry_order
_atom_site_calc_flag
_atom_site_refinement_flags_posn
_atom_site_refinement_flags_adp
_atom_site_refinement_flags_occupancy
_atom_site_disorder_assembly
_atom_site_disorder_group
C1 C 0.4508(2) 0.57920(9) 0.6564(2) 0.0162(4) Uani 1 1 d . . . . .
N1 N 0.31783(17) 0.59590(8) 0.61429(17) 0.0165(4) Uani 1 1 d . . . . .
O1 O 0.49736(16) 0.58905(7) 0.77025(15) 0.0218(3) Uani 1 1 d . . . . .
C2 C 0.5194(2) 0.54490(9) 0.5371(2) 0.0153(4) Uani 1 1 d . . . . .
H2 H 0.527(2) 0.5009(12) 0.569(3) 0.018(6) Uiso 1 1 d . . . . .
C3 C 0.4140(2) 0.54760(9) 0.4182(2) 0.0151(4) Uani 1 1 d . . . . .
H3 H 0.393(3) 0.5052(12) 0.384(3) 0.020(6) Uiso 1 1 d . . . . .
C4 C 0.2829(2) 0.57263(9) 0.4837(2) 0.0160(4) Uani 1 1 d . . . . .
O4 O 0.16837(15) 0.57408(7) 0.43377(16) 0.0207(3) Uani 1 1 d . . . . .
C5 C 0.6702(2) 0.56557(9) 0.5092(2) 0.0152(4) Uani 1 1 d . . . . .
O5 O 0.69555(15) 0.62682(6) 0.55539(15) 0.0169(3) Uani 1 1 d . . . . .
C6 C 0.7057(2) 0.56410(8) 0.3553(2) 0.0147(4) Uani 1 1 d . . . . .
O6 O 0.75783(15) 0.52652(6) 0.58840(16) 0.0181(3) Uani 1 1 d . . . . .
C7 C 0.6065(2) 0.57921(8) 0.2557(2) 0.0141(4) Uani 1 1 d . . . . .
C8 C 0.4537(2) 0.58706(9) 0.2898(2) 0.0146(4) Uani 1 1 d . . . . .
H8 H 0.404(3) 0.5692(11) 0.211(3) 0.013(6) Uiso 1 1 d . . . . .
C9 C 0.8435(2) 0.55455(9) 0.3153(2) 0.0176(4) Uani 1 1 d . . . . .
H9 H 0.912(3) 0.5415(12) 0.385(3) 0.018(6) Uiso 1 1 d . . . . .
C10 C 0.8835(2) 0.56129(9) 0.1783(2) 0.0194(4) Uani 1 1 d . . . . .
H10 H 0.981(3) 0.5543(11) 0.156(3) 0.015(6) Uiso 1 1 d . . . . .
C11 C 0.7861(2) 0.57819(9) 0.0794(2) 0.0191(4) Uani 1 1 d . . . . .
H11 H 0.815(3) 0.5835(12) -0.014(3) 0.021(6) Uiso 1 1 d . . . . .
C12 C 0.6489(2) 0.58686(9) 0.1180(2) 0.0165(4) Uani 1 1 d . . . . .
H12 H 0.579(3) 0.5990(12) 0.051(3) 0.020(6) Uiso 1 1 d . . . . .
C13 C 0.2268(2) 0.63439(9) 0.6927(2) 0.0164(4) Uani 1 1 d . . . . .
C14 C 0.1895(2) 0.69115(10) 0.6373(2) 0.0190(4) Uani 1 1 d . . . . .
H14 H 0.222(3) 0.7031(12) 0.549(3) 0.019(6) Uiso 1 1 d . . . . .
C15 C 0.1034(2) 0.73006(10) 0.7112(2) 0.0195(4) Uani 1 1 d . . . . .
H15 H 0.076(2) 0.7701(12) 0.676(3) 0.018(6) Uiso 1 1 d . . . . .
C16 C 0.0531(2) 0.71342(10) 0.8419(2) 0.0184(4) Uani 1 1 d . . . . .
C17 C 0.0926(2) 0.65655(10) 0.8953(2) 0.0185(4) Uani 1 1 d . . . . .
H17 H 0.058(3) 0.6447(12) 0.983(3) 0.022(6) Uiso 1 1 d . . . . .
C18 C 0.1788(2) 0.61695(10) 0.8228(2) 0.0178(4) Uani 1 1 d . . . . .
H18 H 0.199(3) 0.5782(13) 0.864(3) 0.021(7) Uiso 1 1 d . . . . .
C19 C -0.0423(3) 0.75546(11) 0.9198(2) 0.0256(5) Uani 1 1 d D . . . .
H19A H -0.135(3) 0.7513(16) 0.885(3) 0.060(11) Uiso 1 1 d D . . . .
H19B H -0.020(4) 0.7980(12) 0.913(4) 0.090(16) Uiso 1 1 d D . . . .
H19C H -0.046(3) 0.7458(16) 1.016(3) 0.060(11) Uiso 1 1 d D . . . .
C20 C 0.7889(2) 0.62550(11) 0.6718(3) 0.0248(5) Uani 1 1 d . . . . .
H20A H 0.732(3) 0.6298(12) 0.762(3) 0.021(7) Uiso 1 1 d . . . . .
H20B H 0.851(3) 0.6620(13) 0.663(3) 0.022(6) Uiso 1 1 d . . . . .
C21 C 0.8588(2) 0.56360(11) 0.6588(2) 0.0240(5) Uani 1 1 d . . . . .
H21A H 0.946(3) 0.5662(14) 0.602(3) 0.032(8) Uiso 1 1 d . . . . .
H21B H 0.876(3) 0.5446(14) 0.745(3) 0.028(7) Uiso 1 1 d . . . . .
C22 C 0.4082(2) 0.65424(9) 0.2943(2) 0.0150(4) Uani 1 1 d . . . . .
C23 C 0.4771(2) 0.69928(9) 0.3706(2) 0.0176(4) Uani 1 1 d . . . . .
H23 H 0.557(3) 0.6886(12) 0.427(3) 0.023(6) Uiso 1 1 d . . . . .
C24 C 0.4309(2) 0.75998(9) 0.3668(2) 0.0200(4) Uani 1 1 d . . . . .
H24 H 0.480(3) 0.7901(14) 0.425(3) 0.034(8) Uiso 1 1 d . . . . .
C25 C 0.3167(2) 0.77613(10) 0.2886(2) 0.0212(4) Uani 1 1 d . . . . .
H25 H 0.286(3) 0.8187(13) 0.285(3) 0.022(6) Uiso 1 1 d . . . . .
C26 C 0.2469(2) 0.73160(10) 0.2132(2) 0.0217(4) Uani 1 1 d . . . . .
H26 H 0.171(3) 0.7416(12) 0.157(3) 0.020(6) Uiso 1 1 d . . . . .
C27 C 0.2927(2) 0.67108(10) 0.2162(2) 0.0189(4) Uani 1 1 d . . . . .
H27 H 0.239(3) 0.6396(12) 0.160(3) 0.016(6) Uiso 1 1 d . . . . .

loop_
_atom_site_aniso_label
_atom_site_aniso_U_11
_atom_site_aniso_U_22
_atom_site_aniso_U_33
_atom_site_aniso_U_23
_atom_site_aniso_U_13
_atom_site_aniso_U_12
C1 0.0162(9) 0.0156(9) 0.0168(10) 0.0037(8) 0.0021(8) -0.0016(7)
N1 0.0148(8) 0.0189(8) 0.0158(9) 0.0004(7) 0.0000(7) 0.0010(6)
O1 0.0203(8) 0.0303(8) 0.0148(7) 0.0009(6) -0.0013(6) 0.0016(6)
C2 0.0164(10) 0.0134(9) 0.0160(9) 0.0022(7) 0.0008(8) 0.0005(7)
C3 0.0152(9) 0.0134(8) 0.0166(9) -0.0004(8) -0.0001(8) -0.0016(7)
C4 0.0174(10) 0.0148(8) 0.0158(9) 0.0027(8) 0.0011(8) -0.0023(7)
O4 0.0138(7) 0.0287(8) 0.0196(7) 0.0003(6) -0.0008(6) -0.0023(6)
C5 0.0150(10) 0.0123(9) 0.0183(10) 0.0015(7) -0.0010(7) 0.0009(7)
O5 0.0192(7) 0.0146(6) 0.0167(7) -0.0005(5) -0.0035(6) -0.0019(5)
C6 0.0161(9) 0.0100(8) 0.0179(10) -0.0011(7) 0.0008(8) -0.0010(7)
O6 0.0161(7) 0.0183(7) 0.0199(7) 0.0041(6) -0.0035(6) 0.0027(5)
C7 0.0154(9) 0.0094(8) 0.0176(9) -0.0024(7) 0.0008(7) -0.0018(7)
C8 0.0160(10) 0.0140(9) 0.0139(9) -0.0009(8) -0.0019(8) -0.0005(7)
C9 0.0164(9) 0.0141(9) 0.0225(11) 0.0005(8) -0.0011(9) 0.0002(7)
C10 0.0162(11) 0.0182(9) 0.0237(11) -0.0015(8) 0.0040(9) -0.0009(7)
C11 0.0228(11) 0.0168(9) 0.0178(10) -0.0009(8) 0.0033(9) -0.0028(7)
C12 0.0179(10) 0.0134(9) 0.0183(10) -0.0011(7) -0.0012(8) -0.0022(7)
C13 0.0131(9) 0.0187(9) 0.0172(10) -0.0013(8) 0.0003(8) -0.0007(7)
C14 0.0177(9) 0.0211(10) 0.0182(10) 0.0022(8) 0.0012(8) 0.0004(8)
C15 0.0196(10) 0.0188(9) 0.0201(11) 0.0013(8) -0.0024(8) 0.0000(8)
C16 0.0139(9) 0.0227(10) 0.0186(10) -0.0038(8) -0.0025(8) -0.0012(7)
C17 0.0170(10) 0.0237(10) 0.0148(10) 0.0002(8) 0.0009(8) -0.0027(8)
C18 0.0163(9) 0.0186(10) 0.0185(10) 0.0020(8) -0.0011(8) -0.0008(7)
C19 0.0238(11) 0.0305(12) 0.0225(11) -0.0033(9) 0.0000(9) 0.0074(9)
C20 0.0248(11) 0.0278(11) 0.0219(11) -0.0018(9) -0.0084(9) -0.0026(9)
C21 0.0209(11) 0.0309(11) 0.0201(11) -0.0007(9) -0.0052(9) 0.0016(9)
C22 0.0161(9) 0.0161(9) 0.0129(9) 0.0012(7) 0.0032(8) 0.0000(7)
C23 0.0170(10) 0.0169(9) 0.0190(9) -0.0005(8) -0.0001(8) 0.0017(8)
C24 0.0236(11) 0.0160(9) 0.0204(10) -0.0013(8) 0.0018(9) -0.0006(8)
C25 0.0248(11) 0.0168(10) 0.0219(11) 0.0028(9) 0.0050(9) 0.0051(8)
C26 0.0199(11) 0.0258(10) 0.0195(10) 0.0026(8) -0.0016(9) 0.0071(8)
C27 0.0184(10) 0.0202(10) 0.0181(10) -0.0014(8) -0.0009(8) 0.0005(8)

loop_
_atom_type_symbol
_atom_type_description
_atom_type_scat_dispersion_real
_atom_type_scat_dispersion_imag
_atom_type_scat_source
C C 0.0181 0.0091 'International Tables Vol C Tables 4.2.6.8 and 6.1.1.4'
H H 0.0000 0.0000 'International Tables Vol C Tables 4.2.6.8 and 6.1.1.4'
N N 0.0311 0.0180 'International Tables Vol C Tables 4.2.6.8 and 6.1.1.4'
O O 0.0492 0.0322 'International Tables Vol C Tables 4.2.6.8 and 6.1.1.4'

loop_
_geom_angle_atom_site_label_1
_geom_angle_atom_site_label_2
_geom_angle_atom_site_label_3
_geom_angle
_geom_angle_site_symmetry_1
_geom_angle_site_symmetry_3
_geom_angle_publ_flag
O1 C1 N1 124.2(2) . . ?
O1 C1 C2 127.94(19) . . ?
N1 C1 C2 107.82(17) . . ?
C1 N1 C4 112.95(17) . . ?
C1 N1 C13 124.22(17) . . ?
C4 N1 C13 122.80(16) . . ?
C1 C2 C3 105.12(16) . . ?
C1 C2 C5 113.43(17) . . ?
C3 C2 C5 118.71(17) . . ?
C1 C2 H2 105.4(15) . . ?
C3 C2 H2 108.2(14) . . ?
C5 C2 H2 105.2(14) . . ?
C4 C3 C2 104.65(16) . . ?
C4 C3 C8 109.86(16) . . ?
C2 C3 C8 117.09(16) . . ?
C4 C3 H3 107.7(15) . . ?
C2 C3 H3 110.2(15) . . ?
C8 C3 H3 107.1(15) . . ?
O4 C4 N1 124.88(19) . . ?
O4 C4 C3 127.30(19) . . ?
N1 C4 C3 107.80(17) . . ?
O6 C5 O5 106.76(15) . . ?
O6 C5 C6 112.31(16) . . ?
O5 C5 C6 106.64(16) . . ?
O6 C5 C2 106.87(16) . . ?
O5 C5 C2 112.20(16) . . ?
C6 C5 C2 112.02(17) . . ?
C5 O5 C20 109.42(15) . . ?
C7 C6 C9 119.68(19) . . ?
C7 C6 C5 120.90(18) . . ?
C9 C6 C5 118.99(18) . . ?
C5 O6 C21 108.76(15) . . ?
C6 C7 C12 118.91(19) . . ?
C6 C7 C8 122.74(18) . . ?
C12 C7 C8 118.35(18) . . ?
C7 C8 C22 113.11(16) . . ?
C7 C8 C3 110.45(16) . . ?
C22 C8 C3 115.79(16) . . ?
C7 C8 H8 105.0(15) . . ?
C22 C8 H8 105.2(14) . . ?
C3 C8 H8 106.4(14) . . ?
C10 C9 C6 120.7(2) . . ?
C10 C9 H9 119.6(16) . . ?
C6 C9 H9 119.6(15) . . ?
C9 C10 C11 119.82(19) . . ?
C9 C10 H10 117.8(16) . . ?
C11 C10 H10 122.4(16) . . ?
C12 C11 C10 119.7(2) . . ?
C12 C11 H11 121.0(17) . . ?
C10 C11 H11 119.3(17) . . ?
C11 C12 C7 121.1(2) . . ?
C11 C12 H12 121.3(16) . . ?
C7 C12 H12 117.6(16) . . ?
C18 C13 C14 120.16(19) . . ?
C18 C13 N1 121.50(18) . . ?
C14 C13 N1 118.31(18) . . ?
C15 C14 C13 119.9(2) . . ?
C15 C14 H14 119.7(16) . . ?
C13 C14 H14 120.4(16) . . ?
C14 C15 C16 121.0(2) . . ?
C14 C15 H15 122.2(16) . . ?
C16 C15 H15 116.8(16) . . ?
C17 C16 C15 117.99(19) . . ?
C17 C16 C19 121.51(19) . . ?
C15 C16 C19 120.5(2) . . ?
C18 C17 C16 121.8(2) . . ?
C18 C17 H17 119.7(16) . . ?
C16 C17 H17 118.4(16) . . ?
C17 C18 C13 119.1(2) . . ?
C17 C18 H18 117.4(17) . . ?
C13 C18 H18 123.4(17) . . ?
C16 C19 H19A 110(2) . . ?
C16 C19 H19B 115(3) . . ?
H19A C19 H19B 106.0(19) . . ?
C16 C19 H19C 112(2) . . ?
H19A C19 H19C 106.5(19) . . ?
H19B C19 H19C 107(2) . . ?
O5 C20 C21 103.39(17) . . ?
O5 C20 H20A 108.9(16) . . ?
C21 C20 H20A 112.8(15) . . ?
O5 C20 H20B 106.9(16) . . ?
C21 C20 H20B 115.9(15) . . ?
H20A C20 H20B 108(2) . . ?
O6 C21 C20 103.79(17) . . ?
O6 C21 H21A 109.8(18) . . ?
C20 C21 H21A 111.6(18) . . ?
O6 C21 H21B 107.0(18) . . ?
C20 C21 H21B 113.4(18) . . ?
H21A C21 H21B 111(3) . . ?
C27 C22 C23 118.78(18) . . ?
C27 C22 C8 117.76(17) . . ?
C23 C22 C8 123.45(18) . . ?
C24 C23 C22 120.0(2) . . ?
C24 C23 H23 119.5(16) . . ?
C22 C23 H23 120.5(16) . . ?
C25 C24 C23 120.6(2) . . ?
C25 C24 H24 121.7(18) . . ?
C23 C24 H24 117.6(18) . . ?
C24 C25 C26 119.74(19) . . ?
C24 C25 H25 120.3(16) . . ?
C26 C25 H25 120.0(16) . . ?
C25 C26 C27 119.9(2) . . ?
C25 C26 H26 121.3(16) . . ?
C27 C26 H26 118.7(16) . . ?
C26 C27 C22 120.9(2) . . ?
C26 C27 H27 117.9(14) . . ?
C22 C27 H27 121.2(14) . . ?

loop_
_geom_bond_atom_site_label_1
_geom_bond_atom_site_label_2
_geom_bond_distance
_geom_bond_site_symmetry_2
_geom_bond_publ_flag
C1 O1 1.208(3) . ?
C1 N1 1.392(3) . ?
C1 C2 1.524(3) . ?
N1 C4 1.401(3) . ?
N1 C13 1.429(3) . ?
C2 C3 1.534(3) . ?
C2 C5 1.545(3) . ?
C2 H2 1.01(3) . ?
C3 C4 1.515(3) . ?
C3 C8 1.557(3) . ?
C3 H3 1.00(3) . ?
C4 O4 1.204(3) . ?
C5 O6 1.421(2) . ?
C5 O5 1.427(2) . ?
C5 C6 1.527(3) . ?
O5 C20 1.440(3) . ?
C6 C7 1.395(3) . ?
C6 C9 1.398(3) . ?
O6 C21 1.436(3) . ?
C7 C12 1.402(3) . ?
C7 C8 1.518(3) . ?
C8 C22 1.527(3) . ?
C8 H8 0.98(3) . ?
C9 C10 1.387(3) . ?
C9 H9 0.98(3) . ?
C10 C11 1.389(3) . ?
C10 H10 0.97(3) . ?
C11 C12 1.386(3) . ?
C11 H11 0.95(3) . ?
C12 H12 0.97(3) . ?
C13 C18 1.393(3) . ?
C13 C14 1.393(3) . ?
C14 C15 1.384(3) . ?
C14 H14 0.95(3) . ?
C15 C16 1.400(3) . ?
C15 H15 0.97(3) . ?
C16 C17 1.394(3) . ?
C16 C19 1.500(3) . ?
C17 C18 1.387(3) . ?
C17 H17 0.95(3) . ?
C18 H18 0.95(3) . ?
C19 H19A 0.96(2) . ?
C19 H19B 0.95(2) . ?
C19 H19C 0.95(2) . ?
C20 C21 1.511(3) . ?
C20 H20A 1.03(3) . ?
C20 H20B 1.00(3) . ?
C21 H21A 1.00(3) . ?
C21 H21B 0.95(3) . ?
C22 C27 1.394(3) . ?
C22 C23 1.394(3) . ?
C23 C24 1.394(3) . ?
C23 H23 0.98(3) . ?
C24 C25 1.381(3) . ?
C24 H24 0.98(3) . ?
C25 C26 1.386(3) . ?
C25 H25 0.97(3) . ?
C26 C27 1.389(3) . ?
C26 H26 0.94(3) . ?
C27 H27 1.01(3) . ?

loop_
_geom_hbond_atom_site_label_D
_geom_hbond_atom_site_label_H
_geom_hbond_atom_site_label_A
_geom_hbond_distance_DH
_geom_hbond_distance_HA
_geom_hbond_distance_DA
_geom_hbond_angle_DHA
_geom_hbond_site_symmetry_A
_geom_hbond_publ_flag
C3 H3 O1 1.00(3) 2.55(3) 3.408(2) 143(2) 2_664 yes
C20 H20A O1 1.03(3) 2.43(3) 3.070(3) 119(2) . yes

loop_
_geom_torsion_atom_site_label_1
_geom_torsion_atom_site_label_2
_geom_torsion_atom_site_label_3
_geom_torsion_atom_site_label_4
_geom_torsion
_geom_torsion_site_symmetry_1
_geom_torsion_site_symmetry_2
_geom_torsion_site_symmetry_3
_geom_torsion_site_symmetry_4
_geom_torsion_publ_flag
O1 C1 N1 C4 -172.52(18) . . . . ?
C2 C1 N1 C4 4.9(2) . . . . ?
O1 C1 N1 C13 9.4(3) . . . . ?
C2 C1 N1 C13 -173.11(17) . . . . ?
O1 C1 C2 C3 -179.00(19) . . . . ?
N1 C1 C2 C3 3.7(2) . . . . ?
O1 C1 C2 C5 -47.8(3) . . . . ?
N1 C1 C2 C5 134.91(17) . . . . ?
C1 C2 C3 C4 -9.98(19) . . . . ?
C5 C2 C3 C4 -138.11(17) . . . . ?
C1 C2 C3 C8 111.90(18) . . . . ?
C5 C2 C3 C8 -16.2(3) . . . . ?
C1 N1 C4 O4 169.80(19) . . . . ?
C13 N1 C4 O4 -12.1(3) . . . . ?
C1 N1 C4 C3 -11.6(2) . . . . ?
C13 N1 C4 C3 166.45(17) . . . . ?
C2 C3 C4 O4 -168.4(2) . . . . ?
C8 C3 C4 O4 65.1(3) . . . . ?
C2 C3 C4 N1 13.10(19) . . . . ?
C8 C3 C4 N1 -113.39(17) . . . . ?
C1 C2 C5 O6 91.78(19) . . . . ?
C3 C2 C5 O6 -144.07(17) . . . . ?
C1 C2 C5 O5 -24.9(2) . . . . ?
C3 C2 C5 O5 99.2(2) . . . . ?
C1 C2 C5 C6 -144.82(17) . . . . ?
C3 C2 C5 C6 -20.7(2) . . . . ?
O6 C5 O5 C20 -5.3(2) . . . . ?
C6 C5 O5 C20 -125.55(17) . . . . ?
C2 C5 O5 C20 111.46(19) . . . . ?
O6 C5 C6 C7 155.77(17) . . . . ?
O5 C5 C6 C7 -87.6(2) . . . . ?
C2 C5 C6 C7 35.5(2) . . . . ?
O6 C5 C6 C9 -31.8(2) . . . . ?
O5 C5 C6 C9 84.8(2) . . . . ?
C2 C5 C6 C9 -152.07(17) . . . . ?
O5 C5 O6 C21 -13.3(2) . . . . ?
C6 C5 O6 C21 103.19(19) . . . . ?
C2 C5 O6 C21 -133.59(18) . . . . ?
C9 C6 C7 C12 -2.5(3) . . . . ?
C5 C6 C7 C12 169.87(17) . . . . ?
C9 C6 C7 C8 176.78(17) . . . . ?
C5 C6 C7 C8 -10.8(3) . . . . ?
C6 C7 C8 C22 104.3(2) . . . . ?
C12 C7 C8 C22 -76.4(2) . . . . ?
C6 C7 C8 C3 -27.3(2) . . . . ?
C12 C7 C8 C3 151.96(17) . . . . ?
C4 C3 C8 C7 158.79(16) . . . . ?
C2 C3 C8 C7 39.7(2) . . . . ?
C4 C3 C8 C22 28.6(2) . . . . ?
C2 C3 C8 C22 -90.5(2) . . . . ?
C7 C6 C9 C10 1.5(3) . . . . ?
C5 C6 C9 C10 -171.04(18) . . . . ?
C6 C9 C10 C11 0.5(3) . . . . ?
C9 C10 C11 C12 -1.4(3) . . . . ?
C10 C11 C12 C7 0.4(3) . . . . ?
C6 C7 C12 C11 1.6(3) . . . . ?
C8 C7 C12 C11 -177.72(18) . . . . ?
C1 N1 C13 C18 -62.7(3) . . . . ?
C4 N1 C13 C18 119.4(2) . . . . ?
C1 N1 C13 C14 115.6(2) . . . . ?
C4 N1 C13 C14 -62.3(3) . . . . ?
C18 C13 C14 C15 -0.6(3) . . . . ?
N1 C13 C14 C15 -178.97(18) . . . . ?
C13 C14 C15 C16 0.2(3) . . . . ?
C14 C15 C16 C17 0.1(3) . . . . ?
C14 C15 C16 C19 -178.8(2) . . . . ?
C15 C16 C17 C18 -0.1(3) . . . . ?
C19 C16 C17 C18 178.8(2) . . . . ?
C16 C17 C18 C13 -0.2(3) . . . . ?
C14 C13 C18 C17 0.6(3) . . . . ?
N1 C13 C18 C17 178.90(18) . . . . ?
C5 O5 C20 C21 20.5(2) . . . . ?
C5 O6 C21 C20 25.6(2) . . . . ?
O5 C20 C21 O6 -27.6(2) . . . . ?
C7 C8 C22 C27 128.21(19) . . . . ?
C3 C8 C22 C27 -102.9(2) . . . . ?
C7 C8 C22 C23 -51.0(3) . . . . ?
C3 C8 C22 C23 78.0(2) . . . . ?
C27 C22 C23 C24 -0.6(3) . . . . ?
C8 C22 C23 C24 178.53(19) . . . . ?
C22 C23 C24 C25 0.4(3) . . . . ?
C23 C24 C25 C26 0.1(3) . . . . ?
C24 C25 C26 C27 -0.4(3) . . . . ?
C25 C26 C27 C22 0.1(3) . . . . ?
C23 C22 C27 C26 0.4(3) . . . . ?
C8 C22 C27 C26 -178.80(19) . . . . ?
